data_4073180
loop_
_publ_author_name
'Vidyaratne, Indu'
'Scott, Jennifer'
'Gambarotta, Sandro'
'Duchateau, Robbert'

_publ_section_title
;
 Reactivity of Chromium Complexes of a Bis(imino)pyridine Ligand:&#x00A0;
 Highly Active Ethylene Polymerization Catalysts Carrying the Metal in a
 Formally Low Oxidation State
;
_journal_issue 13
_journal_name_full Organometallics
_journal_page_first 3201
_journal_paper_doi 10.1021/om0701423
_journal_volume 26
_journal_year 2007
_chemical_formula_sum 'C33 H43 Cl Cr N3'
_chemical_formula_weight 569.15
_chemical_name_systematic
; 
 ? 
;
_space_group_IT_number 2
_symmetry_cell_setting triclinic
_symmetry_space_group_name_Hall '-P 1'
_symmetry_space_group_name_H-M 'P -1'
_atom_sites_solution_hydrogens geom
_atom_sites_solution_primary direct
_atom_sites_solution_secondary difmap
_audit_creation_method SHELXL-97
_cell_angle_alpha 95.08(4)
_cell_angle_beta 95.40(4)
_cell_angle_gamma 109.66(3)
_cell_formula_units_Z 2
_cell_length_a 8.528(19)
_cell_length_b 8.731(19)
_cell_length_c 23.05(5)
_cell_measurement_reflns_used 160
_cell_measurement_temperature 210(2)
_cell_measurement_theta_max 22.72
_cell_measurement_theta_min 1.79
_cell_volume 1596(6)
_computing_cell_refinement 'SMART, Bruker (2000)'
_computing_data_collection 'SMART, Bruker (2000)'
_computing_data_reduction 'XPREP, Bruker (2000)'
_computing_molecular_graphics 'SHELXTL, Bruker (2000)'
_computing_publication_material 'SHELXTL, Bruker (2000)'
_computing_structure_refinement 'SHELXL-97 (Sheldrick, 1997)'
_computing_structure_solution 'SHELXS-97 (Sheldrick, 1990)'
_diffrn_ambient_temperature 210(2)
_diffrn_measured_fraction_theta_full 0.956
_diffrn_measured_fraction_theta_max 0.956
_diffrn_measurement_device_type 'CCD area detector'
_diffrn_measurement_method 'phi and omega scans'
_diffrn_radiation_monochromator graphite
_diffrn_radiation_source 'fine-focus sealed tube'
_diffrn_radiation_type MoK\a
_diffrn_radiation_wavelength 0.71073
_diffrn_reflns_av_R_equivalents 0.0433
_diffrn_reflns_av_sigmaI/netI 0.0508
_diffrn_reflns_limit_h_max 9
_diffrn_reflns_limit_h_min -9
_diffrn_reflns_limit_k_max 9
_diffrn_reflns_limit_k_min -9
_diffrn_reflns_limit_l_max 25
_diffrn_reflns_limit_l_min -25
_diffrn_reflns_number 11300
_diffrn_reflns_theta_full 22.72
_diffrn_reflns_theta_max 22.72
_diffrn_reflns_theta_min 1.79
_diffrn_standards_decay_% <1
_exptl_absorpt_coefficient_mu 0.467
_exptl_absorpt_correction_T_max 0.9124
_exptl_absorpt_correction_T_min 0.8727
_exptl_absorpt_correction_type multi-scan
_exptl_absorpt_process_details 'SADABS, Bruker (2000)'
_exptl_crystal_colour 'dark green'
_exptl_crystal_density_diffrn 1.185
_exptl_crystal_density_method 'not measured'
_exptl_crystal_description block
_exptl_crystal_F_000 606
_exptl_crystal_size_max 0.30
_exptl_crystal_size_mid 0.25
_exptl_crystal_size_min 0.20
_refine_diff_density_max 0.752
_refine_diff_density_min -0.563
_refine_diff_density_rms 0.060
_refine_ls_extinction_method none
_refine_ls_goodness_of_fit_ref 1.031
_refine_ls_hydrogen_treatment constr
_refine_ls_matrix_type full
_refine_ls_number_parameters 365
_refine_ls_number_reflns 4107
_refine_ls_number_restraints 0
_refine_ls_restrained_S_all 1.031
_refine_ls_R_factor_all 0.0697
_refine_ls_R_factor_gt 0.0606
_refine_ls_shift/su_max 0.027
_refine_ls_shift/su_mean 0.005
_refine_ls_structure_factor_coef Fsqd
_refine_ls_weighting_details 'calc w=1/[\s^2^(Fo^2^)+(0.0765P)^2^+2.5228P] where P=(Fo^2^+2Fc^2^)/3'
_refine_ls_weighting_scheme calc
_refine_ls_wR_factor_gt 0.1557
_refine_ls_wR_factor_ref 0.1617
_reflns_number_gt 3500
_reflns_number_total 4107
_reflns_threshold_expression >2sigma(I)
_cod_data_source_file om0701423-file001.cif
_cod_data_source_block sg2309
_cod_depositor_comments
;
The following automatic conversions were performed:

'_symmetry_cell_setting' value 'Triclinic' changed to 'triclinic'
according to /home/saulius/struct/CIF-dictionaries/cif_core.dic
dictionary named 'cif_core.dic' version 2.4.1 from 2010-06-29.

Automatic conversion script
Id: cif_fix_values 1715 2011-07-08 13:25:40Z adriana 
;
_cod_original_cell_volume 1595(6)
_cod_original_sg_symbol_H-M P-1
_cod_database_code 4073180

loop_
_symmetry_equiv_pos_as_xyz
'x, y, z'
'-x, -y, -z'

loop_
_atom_site_label
_atom_site_type_symbol
_atom_site_fract_x
_atom_site_fract_y
_atom_site_fract_z
_atom_site_U_iso_or_equiv
_atom_site_adp_type
_atom_site_occupancy
_atom_site_symmetry_multiplicity
_atom_site_calc_flag
_atom_site_refinement_flags
Cr1 Cr 0.40219(7) 0.91479(7) 0.25133(3) 0.0342(2) Uani 1 1 d .
Cl1 Cl 0.16169(14) 0.69212(14) 0.22489(5) 0.0603(4) Uani 1 1 d .
N1 N 0.4959(4) 0.9602(4) 0.17145(13) 0.0384(8) Uani 1 1 d .
N2 N 0.5954(4) 1.1136(4) 0.27252(13) 0.0305(7) Uani 1 1 d .
N3 N 0.4072(4) 0.9569(4) 0.34107(13) 0.0314(7) Uani 1 1 d .
C1 C 0.7110(5) 1.1466(6) 0.11961(18) 0.0488(11) Uani 1 1 d .
H1A H 0.6983 1.0509 0.0922 0.073 Uiso 1 1 calc R
H1B H 0.8294 1.2077 0.1316 0.073 Uiso 1 1 calc R
H1C H 0.6588 1.2157 0.1008 0.073 Uiso 1 1 calc R
C2 C 0.6277(5) 1.0929(5) 0.17271(17) 0.0360(9) Uani 1 1 d .
C3 C 0.6893(4) 1.1870(5) 0.23020(16) 0.0311(9) Uani 1 1 d .
C4 C 0.8232(5) 1.3307(5) 0.24469(17) 0.0377(10) Uani 1 1 d .
H4 H 0.8867 1.3790 0.2156 0.045 Uiso 1 1 calc R
C5 C 0.8646(5) 1.4046(5) 0.30290(18) 0.0412(10) Uani 1 1 d .
H5 H 0.9548 1.5043 0.3132 0.049 Uiso 1 1 calc R
C6 C 0.7725(5) 1.3309(5) 0.34522(17) 0.0355(9) Uani 1 1 d .
H6 H 0.8011 1.3799 0.3845 0.043 Uiso 1 1 calc R
C7 C 0.6374(4) 1.1841(5) 0.33015(16) 0.0309(9) Uani 1 1 d .
C8 C 0.5293(5) 1.0912(5) 0.36796(16) 0.0332(9) Uani 1 1 d .
C9 C 0.5548(5) 1.1419(6) 0.43292(17) 0.0480(11) Uani 1 1 d .
H9A H 0.4466 1.1133 0.4473 0.072 Uiso 1 1 calc R
H9B H 0.6127 1.2595 0.4412 0.072 Uiso 1 1 calc R
H9C H 0.6216 1.0860 0.4523 0.072 Uiso 1 1 calc R
C10 C 0.4206(6) 0.8534(6) 0.11720(18) 0.0537(13) Uani 1 1 d .
C11 C 0.4579(12) 0.7150(7) 0.1061(3) 0.119(3) Uani 1 1 d .
C12 C 0.3729(16) 0.6047(8) 0.0560(3) 0.159(5) Uani 1 1 d .
H12 H 0.3970 0.5083 0.0476 0.190 Uiso 1 1 calc R
C13 C 0.2560(13) 0.6358(11) 0.0195(3) 0.135(4) Uani 1 1 d .
H13 H 0.1987 0.5601 -0.0137 0.162 Uiso 1 1 calc R
C14 C 0.2216(8) 0.7733(12) 0.0304(2) 0.101(3) Uani 1 1 d .
H14 H 0.1405 0.7930 0.0045 0.121 Uiso 1 1 calc R
C15 C 0.3040(6) 0.8895(8) 0.0798(2) 0.0642(15) Uani 1 1 d .
C16 C 0.2657(8) 1.0435(12) 0.0919(3) 0.092(2) Uani 1 1 d .
H16 H 0.359(9) 1.121(8) 0.120(3) 0.111 Uiso 1 1 calc .
C17 C 0.1032(12) 1.0108(19) 0.1203(5) 0.200(6) Uani 1 1 d .
H17A H 0.0200 0.9080 0.1016 0.300 Uiso 1 1 calc R
H17B H 0.0603 1.0994 0.1155 0.300 Uiso 1 1 calc R
H17C H 0.1269 1.0045 0.1619 0.300 Uiso 1 1 calc R
C18 C 0.2539(10) 1.1270(10) 0.0378(3) 0.113(3) Uani 1 1 d .
H18A H 0.3649 1.1734 0.0261 0.170 Uiso 1 1 calc R
H18B H 0.2091 1.2137 0.0464 0.170 Uiso 1 1 calc R
H18C H 0.1803 1.0475 0.0061 0.170 Uiso 1 1 calc R
C19 C 0.601(3) 0.6836(16) 0.1463(4) 0.241(11) Uani 1 1 d .
H19 H 0.655(19) 0.781(19) 0.176(7) 0.289 Uiso 1 1 calc .
C20 C 0.517(2) 0.540(2) 0.1776(6) 0.328(14) Uani 1 1 d .
H20A H 0.4444 0.4495 0.1492 0.492 Uiso 1 1 calc R
H20B H 0.4512 0.5712 0.2054 0.492 Uiso 1 1 calc R
H20C H 0.6023 0.5069 0.1984 0.492 Uiso 1 1 calc R
C21 C 0.7274(19) 0.6505(17) 0.1165(7) 0.243(10) Uani 1 1 d .
H21A H 0.8206 0.6552 0.1451 0.364 Uiso 1 1 calc R
H21B H 0.7668 0.7316 0.0901 0.364 Uiso 1 1 calc R
H21C H 0.6810 0.5421 0.0942 0.364 Uiso 1 1 calc R
C22 C 0.2913(4) 0.8561(5) 0.37619(15) 0.0308(9) Uani 1 1 d .
C23 C 0.1515(5) 0.8975(5) 0.38996(17) 0.0360(9) Uani 1 1 d .
C24 C 0.0474(5) 0.8018(5) 0.42582(18) 0.0428(10) Uani 1 1 d .
H24 H -0.0443 0.8291 0.4366 0.051 Uiso 1 1 calc R
C25 C 0.0746(5) 0.6687(5) 0.44592(17) 0.0410(10) Uani 1 1 d .
H25 H 0.0031 0.6068 0.4705 0.049 Uiso 1 1 calc R
C26 C 0.2071(5) 0.6263(5) 0.42985(17) 0.0401(10) Uani 1 1 d .
H26 H 0.2236 0.5334 0.4431 0.048 Uiso 1 1 calc R
C27 C 0.3183(5) 0.7176(5) 0.39421(17) 0.0359(9) Uani 1 1 d .
C28 C 0.1108(6) 1.0370(6) 0.3661(2) 0.0506(12) Uani 1 1 d .
H28 H 0.210(6) 1.105(6) 0.350(2) 0.061 Uiso 1 1 calc .
C29 C -0.0367(8) 0.9706(8) 0.3162(2) 0.087(2) Uani 1 1 d .
H29A H -0.0091 0.9035 0.2857 0.130 Uiso 1 1 calc R
H29B H -0.0576 1.0616 0.2998 0.130 Uiso 1 1 calc R
H29C H -0.1364 0.9047 0.3314 0.130 Uiso 1 1 calc R
C30 C 0.0698(7) 1.1474(7) 0.4129(2) 0.0675(14) Uani 1 1 d .
H30A H -0.0299 1.0843 0.4289 0.101 Uiso 1 1 calc R
H30B H 0.0497 1.2373 0.3955 0.101 Uiso 1 1 calc R
H30C H 0.1635 1.1907 0.4442 0.101 Uiso 1 1 calc R
C31 C 0.4597(6) 0.6648(6) 0.3758(2) 0.0541(12) Uani 1 1 d .
H31 H 0.527(6) 0.749(6) 0.353(2) 0.065 Uiso 1 1 calc .
C32 C 0.5758(7) 0.6533(9) 0.4283(3) 0.0868(19) Uani 1 1 d .
H32A H 0.6189 0.7577 0.4534 0.130 Uiso 1 1 calc R
H32B H 0.6687 0.6266 0.4146 0.130 Uiso 1 1 calc R
H32C H 0.5139 0.5685 0.4504 0.130 Uiso 1 1 calc R
C33 C 0.3947(8) 0.5025(8) 0.3361(3) 0.0856(19) Uani 1 1 d .
H33A H 0.3456 0.4145 0.3590 0.128 Uiso 1 1 calc R
H33B H 0.4868 0.4841 0.3186 0.128 Uiso 1 1 calc R
H33C H 0.3100 0.5052 0.3054 0.128 Uiso 1 1 calc R

loop_
_atom_site_aniso_label
_atom_site_aniso_U_11
_atom_site_aniso_U_22
_atom_site_aniso_U_33
_atom_site_aniso_U_23
_atom_site_aniso_U_13
_atom_site_aniso_U_12
Cr1 0.0317(4) 0.0285(4) 0.0326(4) 0.0066(3) 0.0012(3) -0.0020(3)
Cl1 0.0522(7) 0.0470(7) 0.0530(7) 0.0087(5) -0.0013(5) -0.0183(5)
N1 0.0395(19) 0.037(2) 0.0299(17) 0.0055(14) -0.0020(14) 0.0030(16)
N2 0.0277(16) 0.0288(18) 0.0325(17) 0.0070(14) 0.0032(13) 0.0059(13)
N3 0.0281(16) 0.0287(18) 0.0344(17) 0.0101(14) 0.0048(13) 0.0042(14)
C1 0.045(2) 0.055(3) 0.041(2) 0.009(2) 0.0137(19) 0.008(2)
C2 0.035(2) 0.037(2) 0.035(2) 0.0113(18) 0.0047(17) 0.0097(19)
C3 0.0246(19) 0.032(2) 0.037(2) 0.0095(17) 0.0065(16) 0.0084(17)
C4 0.030(2) 0.033(2) 0.045(2) 0.0109(18) 0.0092(17) 0.0020(18)
C5 0.031(2) 0.034(2) 0.048(3) 0.0038(19) 0.0030(18) -0.0019(18)
C6 0.030(2) 0.033(2) 0.038(2) 0.0012(17) 0.0012(17) 0.0056(18)
C7 0.0272(19) 0.027(2) 0.036(2) 0.0043(16) 0.0019(16) 0.0063(17)
C8 0.030(2) 0.033(2) 0.034(2) 0.0060(17) 0.0046(16) 0.0083(18)
C9 0.047(2) 0.049(3) 0.036(2) 0.0025(19) 0.0060(19) 0.002(2)
C10 0.065(3) 0.043(3) 0.032(2) 0.010(2) -0.001(2) -0.007(2)
C11 0.243(10) 0.039(3) 0.052(3) -0.012(3) -0.036(5) 0.039(5)
C12 0.325(14) 0.048(4) 0.052(4) -0.011(3) -0.031(6) 0.018(6)
C13 0.187(9) 0.088(6) 0.048(4) -0.005(4) -0.010(5) -0.049(6)
C14 0.067(4) 0.148(7) 0.034(3) 0.023(4) -0.004(3) -0.033(4)
C15 0.045(3) 0.087(4) 0.039(3) 0.020(3) 0.001(2) -0.006(3)
C16 0.055(3) 0.169(8) 0.060(4) 0.042(4) 0.000(3) 0.043(4)
C17 0.136(8) 0.359(18) 0.210(11) 0.174(12) 0.102(8) 0.167(11)
C18 0.107(6) 0.122(6) 0.095(5) 0.035(4) -0.025(4) 0.025(5)
C19 0.58(3) 0.147(10) 0.068(5) -0.044(6) -0.083(10) 0.263(16)
C20 0.53(3) 0.54(3) 0.229(14) 0.283(19) 0.270(18) 0.47(3)
C21 0.228(16) 0.137(11) 0.268(19) 0.093(12) -0.115(14) -0.038(10)
C22 0.0260(19) 0.030(2) 0.031(2) 0.0047(16) 0.0049(15) 0.0017(16)
C23 0.033(2) 0.037(2) 0.037(2) 0.0058(17) 0.0057(17) 0.0092(18)
C24 0.033(2) 0.051(3) 0.044(2) 0.008(2) 0.0119(18) 0.013(2)
C25 0.034(2) 0.044(3) 0.037(2) 0.0103(19) 0.0135(18) 0.0000(19)
C26 0.045(2) 0.030(2) 0.041(2) 0.0118(18) 0.0074(19) 0.0055(19)
C27 0.036(2) 0.031(2) 0.039(2) 0.0078(17) 0.0091(17) 0.0083(18)
C28 0.043(3) 0.054(3) 0.063(3) 0.023(2) 0.017(2) 0.021(2)
C29 0.109(5) 0.104(5) 0.066(4) 0.004(3) -0.016(3) 0.071(4)
C30 0.074(3) 0.059(3) 0.076(4) 0.006(3) 0.008(3) 0.032(3)
C31 0.056(3) 0.050(3) 0.073(3) 0.030(3) 0.031(3) 0.028(2)
C32 0.053(3) 0.117(5) 0.095(4) -0.008(4) -0.004(3) 0.045(3)
C33 0.102(5) 0.103(5) 0.073(4) -0.012(3) 0.003(3) 0.070(4)

loop_
_atom_type_symbol
_atom_type_description
_atom_type_scat_dispersion_real
_atom_type_scat_dispersion_imag
_atom_type_scat_source
C C 0.0033 0.0016 'International Tables Vol C Tables 4.2.6.8 and 6.1.1.4'
H H 0.0000 0.0000 'International Tables Vol C Tables 4.2.6.8 and 6.1.1.4'
N N 0.0061 0.0033 'International Tables Vol C Tables 4.2.6.8 and 6.1.1.4'
Cl Cl 0.1484 0.1585 'International Tables Vol C Tables 4.2.6.8 and 6.1.1.4'
Cr Cr 0.3209 0.6236 'International Tables Vol C Tables 4.2.6.8 and 6.1.1.4'

loop_
_geom_angle_atom_site_label_1
_geom_angle_atom_site_label_2
_geom_angle_atom_site_label_3
_geom_angle
N2 Cr1 N3 77.95(13)
N2 Cr1 N1 76.66(16)
N3 Cr1 N1 154.46(14)
N2 Cr1 Cl1 175.61(10)
N3 Cr1 Cl1 102.29(11)
N1 Cr1 Cl1 103.24(13)
C2 N1 C10 120.9(3)
C2 N1 Cr1 116.5(3)
C10 N1 Cr1 122.7(3)
C7 N2 C3 119.9(3)
C7 N2 Cr1 119.4(2)
C3 N2 Cr1 120.8(3)
C8 N3 C22 118.4(3)
C8 N3 Cr1 115.3(3)
C22 N3 Cr1 126.3(2)
N1 C2 C3 114.5(3)
N1 C2 C1 124.0(4)
C3 C2 C1 121.5(4)
C4 C3 N2 121.0(4)
C4 C3 C2 127.4(3)
N2 C3 C2 111.6(3)
C3 C4 C5 119.5(4)
C6 C5 C4 119.7(4)
C5 C6 C7 120.5(4)
N2 C7 C6 119.5(3)
N2 C7 C8 112.5(3)
C6 C7 C8 128.0(4)
N3 C8 C7 114.9(4)
N3 C8 C9 123.3(3)
C7 C8 C9 121.8(4)
C11 C10 C15 121.9(5)
C11 C10 N1 118.9(5)
C15 C10 N1 119.0(5)
C10 C11 C12 118.5(8)
C10 C11 C19 121.0(5)
C12 C11 C19 120.4(8)
C13 C12 C11 120.6(9)
C14 C13 C12 120.4(7)
C13 C14 C15 121.6(7)
C10 C15 C14 117.0(7)
C10 C15 C16 121.6(5)
C14 C15 C16 121.5(6)
C15 C16 C18 113.1(6)
C15 C16 C17 111.2(8)
C18 C16 C17 109.8(6)
C21 C19 C20 108.8(9)
C21 C19 C11 115.6(10)
C20 C19 C11 107.1(16)
C27 C22 C23 121.6(3)
C27 C22 N3 119.0(3)
C23 C22 N3 119.4(4)
C24 C23 C22 117.6(4)
C24 C23 C28 120.0(4)
C22 C23 C28 122.4(4)
C25 C24 C23 121.9(4)
C24 C25 C26 119.5(4)
C25 C26 C27 121.8(4)
C22 C27 C26 117.4(4)
C22 C27 C31 122.1(4)
C26 C27 C31 120.5(4)
C23 C28 C30 113.2(4)
C23 C28 C29 110.3(4)
C30 C28 C29 109.4(4)
C27 C31 C33 111.9(4)
C27 C31 C32 112.3(4)
C33 C31 C32 109.5(5)

loop_
_geom_bond_atom_site_label_1
_geom_bond_atom_site_label_2
_geom_bond_distance
Cr1 N2 1.934(4)
Cr1 N3 2.062(5)
Cr1 N1 2.092(5)
Cr1 Cl1 2.287(4)
N1 C2 1.311(5)
N1 C10 1.444(6)
N2 C7 1.374(5)
N2 C3 1.384(5)
N3 C8 1.331(5)
N3 C22 1.448(5)
C1 C2 1.504(6)
C2 C3 1.447(6)
C3 C4 1.371(6)
C4 C5 1.395(6)
C5 C6 1.377(6)
C6 C7 1.394(6)
C7 C8 1.429(6)
C8 C9 1.497(6)
C10 C11 1.359(9)
C10 C15 1.389(8)
C11 C12 1.401(9)
C11 C19 1.572(16)
C12 C13 1.356(14)
C13 C14 1.338(12)
C14 C15 1.408(9)
C15 C16 1.496(10)
C16 C18 1.510(9)
C16 C17 1.540(10)
C19 C21 1.43(2)
C19 C20 1.50(2)
C22 C27 1.395(6)
C22 C23 1.412(6)
C23 C24 1.389(6)
C23 C28 1.508(7)
C24 C25 1.369(6)
C25 C26 1.373(6)
C26 C27 1.401(6)
C27 C31 1.511(6)
C28 C30 1.526(7)
C28 C29 1.536(8)
C31 C33 1.516(8)
C31 C32 1.522(8)

loop_
_geom_torsion_atom_site_label_1
_geom_torsion_atom_site_label_2
_geom_torsion_atom_site_label_3
_geom_torsion_atom_site_label_4
_geom_torsion
N2 Cr1 N1 C2 -1.6(3)
N3 Cr1 N1 C2 -7.7(5)
Cl1 Cr1 N1 C2 173.9(3)
N2 Cr1 N1 C10 178.9(4)
N3 Cr1 N1 C10 172.7(3)
Cl1 Cr1 N1 C10 -5.6(4)
N3 Cr1 N2 C7 -1.8(3)
N1 Cr1 N2 C7 -179.1(3)
Cl1 Cr1 N2 C7 91.7(13)
N3 Cr1 N2 C3 179.5(3)
N1 Cr1 N2 C3 2.3(3)
Cl1 Cr1 N2 C3 -87.0(13)
N2 Cr1 N3 C8 1.0(3)
N1 Cr1 N3 C8 7.2(5)
Cl1 Cr1 N3 C8 -174.5(2)
N2 Cr1 N3 C22 -179.5(3)
N1 Cr1 N3 C22 -173.4(3)
Cl1 Cr1 N3 C22 4.9(3)
C10 N1 C2 C3 -179.8(4)
Cr1 N1 C2 C3 0.7(4)
C10 N1 C2 C1 0.3(6)
Cr1 N1 C2 C1 -179.2(3)
C7 N2 C3 C4 -0.7(5)
Cr1 N2 C3 C4 177.9(3)
C7 N2 C3 C2 178.9(3)
Cr1 N2 C3 C2 -2.5(4)
N1 C2 C3 C4 -179.5(4)
C1 C2 C3 C4 0.4(6)
N1 C2 C3 N2 1.0(5)
C1 C2 C3 N2 -179.1(4)
N2 C3 C4 C5 -0.5(6)
C2 C3 C4 C5 -180.0(4)
C3 C4 C5 C6 1.3(6)
C4 C5 C6 C7 -0.8(6)
C3 N2 C7 C6 1.2(5)
Cr1 N2 C7 C6 -177.5(3)
C3 N2 C7 C8 -179.1(3)
Cr1 N2 C7 C8 2.3(4)
C5 C6 C7 N2 -0.5(6)
C5 C6 C7 C8 179.8(4)
C22 N3 C8 C7 -179.6(3)
Cr1 N3 C8 C7 -0.1(4)
C22 N3 C8 C9 1.1(6)
Cr1 N3 C8 C9 -179.5(3)
N2 C7 C8 N3 -1.3(5)
C6 C7 C8 N3 178.4(4)
N2 C7 C8 C9 178.0(4)
C6 C7 C8 C9 -2.2(6)
C2 N1 C10 C11 99.4(7)
Cr1 N1 C10 C11 -81.1(7)
C2 N1 C10 C15 -84.7(6)
Cr1 N1 C10 C15 94.8(5)
C15 C10 C11 C12 -1.4(11)
N1 C10 C11 C12 174.3(7)
C15 C10 C11 C19 175.0(11)
N1 C10 C11 C19 -9.2(13)
C10 C11 C12 C13 0.0(14)
C19 C11 C12 C13 -176.5(12)
C11 C12 C13 C14 0.8(15)
C12 C13 C14 C15 -0.3(12)
C11 C10 C15 C14 1.9(8)
N1 C10 C15 C14 -173.8(4)
C11 C10 C15 C16 -178.9(6)
N1 C10 C15 C16 5.3(7)
C13 C14 C15 C10 -1.0(9)
C13 C14 C15 C16 179.8(6)
C10 C15 C16 C18 136.5(6)
C14 C15 C16 C18 -44.4(8)
C10 C15 C16 C17 -99.4(7)
C14 C15 C16 C17 79.7(8)
C10 C11 C19 C21 -125.7(11)
C12 C11 C19 C21 51(2)
C10 C11 C19 C20 112.8(10)
C12 C11 C19 C20 -70.8(14)
C8 N3 C22 C27 -97.7(4)
Cr1 N3 C22 C27 82.9(4)
C8 N3 C22 C23 84.1(4)
Cr1 N3 C22 C23 -95.3(4)
C27 C22 C23 C24 4.5(5)
N3 C22 C23 C24 -177.3(3)
C27 C22 C23 C28 -174.0(4)
N3 C22 C23 C28 4.2(5)
C22 C23 C24 C25 -2.0(6)
C28 C23 C24 C25 176.5(4)
C23 C24 C25 C26 -0.8(6)
C24 C25 C26 C27 1.3(6)
C23 C22 C27 C26 -4.0(5)
N3 C22 C27 C26 177.8(3)
C23 C22 C27 C31 175.2(4)
N3 C22 C27 C31 -3.0(6)
C25 C26 C27 C22 1.1(6)
C25 C26 C27 C31 -178.2(4)
C24 C23 C28 C30 48.0(6)
C22 C23 C28 C30 -133.5(4)
C24 C23 C28 C29 -74.9(6)
C22 C23 C28 C29 103.5(5)
C22 C27 C31 C33 -113.6(5)
C26 C27 C31 C33 65.5(6)
C22 C27 C31 C32 122.8(5)
C26 C27 C31 C32 -58.0(6)
